data_4341862
loop_
_publ_author_name
'Dau, Thuy Minh'
'Chen, Yi-An'
'Karttunen, Antti J.'
'Grachova, Elena V.'
'Tunik, Sergey P.'
'Lin, Ke-Ting'
'Hung, Wen-Yi'
'Chou, Pi-Tai'
'Pakkanen, Tapani A.'
'Koshevoy, Igor O.'

_publ_section_title
;
 Tetragold(I) Complexes: Solution Isomerization and Tunable Solid-State
 Luminescence.
;
_journal_name_full 'Inorganic chemistry'
_journal_page_first 141201154356007
_journal_paper_doi 10.1021/ic501470v
_journal_year 2014
_chemical_formula_moiety 'C82 H72 Au4 O2 P6, 2(F6 P), 4(C3 H6 O)'
_chemical_formula_sum 'C94 H96 Au4 F12 O6 P8'
_chemical_formula_weight 2585.33
_chemical_name_systematic
; 
 ? 
;
_space_group_IT_number 14
_symmetry_cell_setting monoclinic
_symmetry_space_group_name_Hall '-P 2yn'
_symmetry_space_group_name_H-M 'P 1 21/n 1'
_atom_sites_solution_hydrogens geom
_atom_sites_solution_primary direct
_atom_sites_solution_secondary difmap
_audit_creation_method SHELXL-97
_cell_angle_alpha 90.00
_cell_angle_beta 112.5260(10)
_cell_angle_gamma 90.00
_cell_formula_units_Z 2
_cell_length_a 17.4943(2)
_cell_length_b 13.6657(2)
_cell_length_c 21.3819(3)
_cell_measurement_reflns_used 9733
_cell_measurement_temperature 120(2)
_cell_measurement_theta_max 39.13
_cell_measurement_theta_min 2.86
_cell_volume 4721.81(12)
_computing_cell_refinement 'SAINT (Bruker AXS, 2009)'
_computing_data_collection 'APEX2 (Bruker AXS, 2010)'
_computing_data_reduction 'SAINT (Bruker AXS, 2009)'
_computing_molecular_graphics 'Diamond v.3.2g (Brandenburg, 2011)'
_computing_publication_material 'SHELXL-97 (Sheldrick, 2008)'
_computing_structure_refinement 'SHELXL-97 (Sheldrick, 2008)'
_computing_structure_solution 'SHELXS-97 (Sheldrick, 2008)'
_diffrn_ambient_temperature 120(2)
_diffrn_detector_area_resol_mean 16
_diffrn_measured_fraction_theta_full 0.991
_diffrn_measured_fraction_theta_max 0.991
_diffrn_measurement_device '62mm x 62mm CCD camera on three-circle goniostat'
_diffrn_measurement_device_type 'Bruker SMART APEX II CCD'
_diffrn_measurement_method '\f scans and \w scans'
_diffrn_radiation_monochromator 'flat graphite crystal'
_diffrn_radiation_source 'fine-focus sealed tube'
_diffrn_radiation_type MoK\a
_diffrn_radiation_wavelength 0.71073
_diffrn_reflns_av_R_equivalents 0.0310
_diffrn_reflns_av_sigmaI/netI 0.0236
_diffrn_reflns_limit_h_max 24
_diffrn_reflns_limit_h_min -24
_diffrn_reflns_limit_k_max 19
_diffrn_reflns_limit_k_min -19
_diffrn_reflns_limit_l_max 30
_diffrn_reflns_limit_l_min -28
_diffrn_reflns_number 68672
_diffrn_reflns_theta_full 30.00
_diffrn_reflns_theta_max 30.00
_diffrn_reflns_theta_min 1.81
_exptl_absorpt_coefficient_mu 6.406
_exptl_absorpt_correction_T_max 0.3229
_exptl_absorpt_correction_T_min 0.2133
_exptl_absorpt_correction_type numerical
_exptl_absorpt_process_details 'SADABS (Sheldrick, 2008)'
_exptl_crystal_colour colourless
_exptl_crystal_density_diffrn 1.818
_exptl_crystal_density_method 'not measured'
_exptl_crystal_description block
_exptl_crystal_F_000 2504
_exptl_crystal_size_max 0.35
_exptl_crystal_size_mid 0.27
_exptl_crystal_size_min 0.23
_refine_diff_density_max 1.397
_refine_diff_density_min -0.899
_refine_diff_density_rms 0.099
_refine_ls_extinction_method none
_refine_ls_goodness_of_fit_ref 1.009
_refine_ls_hydrogen_treatment constr
_refine_ls_matrix_type full
_refine_ls_number_parameters 559
_refine_ls_number_reflns 13658
_refine_ls_number_restraints 0
_refine_ls_restrained_S_all 1.009
_refine_ls_R_factor_all 0.0247
_refine_ls_R_factor_gt 0.0195
_refine_ls_shift/su_max 0.006
_refine_ls_shift/su_mean 0.000
_refine_ls_structure_factor_coef Fsqd
_refine_ls_weighting_details 'calc w=1/[\s^2^(Fo^2^)+(0.0188P)^2^+5.8091P] where P=(Fo^2^+2Fc^2^)/3'
_refine_ls_weighting_scheme calc
_refine_ls_wR_factor_gt 0.0436
_refine_ls_wR_factor_ref 0.0453
_reflns_number_gt 12205
_reflns_number_total 13658
_reflns_threshold_expression >2sigma(I)
_cod_data_source_file ic501470v_si_002.cif
_cod_data_source_block 4
_cod_original_cell_volume 4721.81(11)
_cod_original_sg_symbol_H-M 'P 21/n'
_cod_database_code 4341862

loop_
_symmetry_equiv_pos_as_xyz
'x, y, z'
'-x+1/2, y+1/2, -z+1/2'
'-x, -y, -z'
'x-1/2, -y-1/2, z-1/2'

loop_
_atom_site_label
_atom_site_type_symbol
_atom_site_fract_x
_atom_site_fract_y
_atom_site_fract_z
_atom_site_U_iso_or_equiv
_atom_site_adp_type
_atom_site_occupancy
_atom_site_symmetry_multiplicity
_atom_site_calc_flag
_atom_site_refinement_flags
C1 C 0.63062(13) 0.63492(17) 0.04282(12) 0.0172(4) Uani 1 1 d .
C2 C 0.67623(14) 0.68655(17) 0.02646(11) 0.0172(4) Uani 1 1 d .
C3 C 0.72787(14) 0.74267(17) 0.00101(12) 0.0172(4) Uani 1 1 d .
C4 C 0.81421(14) 0.73239(18) 0.02850(13) 0.0208(4) Uani 1 1 d .
H4 H 0.8398 0.6913 0.0667 0.025 Uiso 1 1 calc R
C5 C 0.86234(15) 0.7817(2) 0.00032(13) 0.0238(5) Uani 1 1 d .
H5 H 0.9208 0.7742 0.0193 0.029 Uiso 1 1 calc R
C6 C 0.82584(15) 0.84194(19) -0.05550(13) 0.0225(5) Uani 1 1 d .
C7 C 0.74085(16) 0.85533(19) -0.08270(14) 0.0240(5) Uani 1 1 d .
H7 H 0.7159 0.8978 -0.1202 0.029 Uiso 1 1 calc R
C8 C 0.69250(14) 0.80555(18) -0.05424(13) 0.0212(5) Uani 1 1 d .
H8 H 0.6342 0.8145 -0.0728 0.025 Uiso 1 1 calc R
C9 C 0.8426(2) 0.9495(2) -0.13733(16) 0.0367(7) Uani 1 1 d .
H9A H 0.8862 0.9758 -0.1507 0.055 Uiso 1 1 calc R
H9B H 0.8144 1.0034 -0.1248 0.055 Uiso 1 1 calc R
H9C H 0.8025 0.9131 -0.1753 0.055 Uiso 1 1 calc R
C10 C 0.51347(13) 0.31181(16) 0.11689(11) 0.0139(4) Uani 1 1 d .
H10A H 0.5166 0.2742 0.1574 0.017 Uiso 1 1 calc R
H10B H 0.4616 0.2931 0.0790 0.017 Uiso 1 1 calc R
C11 C 0.40072(13) 0.46110(16) 0.11699(11) 0.0144(4) Uani 1 1 d .
H11A H 0.3679 0.4132 0.0824 0.017 Uiso 1 1 calc R
H11B H 0.3911 0.4479 0.1589 0.017 Uiso 1 1 calc R
C12 C 0.59314(13) 0.14930(16) 0.07897(11) 0.0152(4) Uani 1 1 d .
C13 C 0.63038(14) 0.11202(18) 0.03668(12) 0.0181(4) Uani 1 1 d .
H13 H 0.6551 0.1554 0.0152 0.022 Uiso 1 1 calc R
C14 C 0.63137(15) 0.01218(19) 0.02595(13) 0.0224(5) Uani 1 1 d .
H14 H 0.6569 -0.0128 -0.0027 0.027 Uiso 1 1 calc R
C15 C 0.59503(16) -0.05133(19) 0.05711(14) 0.0249(5) Uani 1 1 d .
H15 H 0.5963 -0.1199 0.0504 0.030 Uiso 1 1 calc R
C16 C 0.55689(16) -0.01396(19) 0.09817(14) 0.0259(5) Uani 1 1 d .
H16 H 0.5310 -0.0574 0.1187 0.031 Uiso 1 1 calc R
C17 C 0.55590(14) 0.08526(18) 0.10970(12) 0.0202(4) Uani 1 1 d .
H17 H 0.5301 0.1098 0.1383 0.024 Uiso 1 1 calc R
C18 C 0.69252(13) 0.29441(17) 0.17169(11) 0.0170(4) Uani 1 1 d .
C19 C 0.70031(16) 0.2408(2) 0.22933(13) 0.0244(5) Uani 1 1 d .
H19 H 0.6559 0.2009 0.2294 0.029 Uiso 1 1 calc R
C20 C 0.77281(19) 0.2460(2) 0.28654(14) 0.0324(6) Uani 1 1 d .
H20 H 0.7780 0.2100 0.3260 0.039 Uiso 1 1 calc R
C21 C 0.83761(18) 0.3037(2) 0.28602(15) 0.0375(7) Uani 1 1 d .
H21 H 0.8880 0.3053 0.3247 0.045 Uiso 1 1 calc R
C22 C 0.82968(17) 0.3590(3) 0.22976(16) 0.0367(7) Uani 1 1 d .
H22 H 0.8738 0.4001 0.2304 0.044 Uiso 1 1 calc R
C23 C 0.75697(15) 0.3544(2) 0.17205(14) 0.0253(5) Uani 1 1 d .
H23 H 0.7514 0.3920 0.1332 0.030 Uiso 1 1 calc R
C24 C 0.56660(13) 0.45412(17) 0.22457(11) 0.0157(4) Uani 1 1 d .
C25 C 0.53901(15) 0.40497(19) 0.26905(12) 0.0223(5) Uani 1 1 d .
H25 H 0.4883 0.3698 0.2521 0.027 Uiso 1 1 calc R
C26 C 0.58570(17) 0.4075(2) 0.33804(13) 0.0286(6) Uani 1 1 d .
H26 H 0.5668 0.3744 0.3685 0.034 Uiso 1 1 calc R
C27 C 0.66007(18) 0.4583(2) 0.36268(14) 0.0318(6) Uani 1 1 d .
H27 H 0.6922 0.4594 0.4100 0.038 Uiso 1 1 calc R
C28 C 0.68750(17) 0.5074(2) 0.31885(14) 0.0299(6) Uani 1 1 d .
H28 H 0.7385 0.5420 0.3359 0.036 Uiso 1 1 calc R
C29 C 0.64061(15) 0.50603(19) 0.24989(13) 0.0223(5) Uani 1 1 d .
H29 H 0.6591 0.5407 0.2198 0.027 Uiso 1 1 calc R
C30 C 0.59545(13) 0.33453(17) -0.15938(12) 0.0171(4) Uani 1 1 d .
C31 C 0.57656(16) 0.36711(19) -0.22533(13) 0.0232(5) Uani 1 1 d .
H31 H 0.5845 0.4339 -0.2337 0.028 Uiso 1 1 calc R
C32 C 0.54604(18) 0.3016(2) -0.27872(14) 0.0298(6) Uani 1 1 d .
H32 H 0.5323 0.3239 -0.3238 0.036 Uiso 1 1 calc R
C33 C 0.53539(17) 0.2040(2) -0.26688(14) 0.0298(6) Uani 1 1 d .
H33 H 0.5143 0.1596 -0.3037 0.036 Uiso 1 1 calc R
C34 C 0.55533(19) 0.1713(2) -0.20172(15) 0.0313(6) Uani 1 1 d .
H34 H 0.5487 0.1041 -0.1936 0.038 Uiso 1 1 calc R
C35 C 0.58521(17) 0.23624(19) -0.14758(14) 0.0253(5) Uani 1 1 d .
H35 H 0.5986 0.2135 -0.1026 0.030 Uiso 1 1 calc R
C36 C 0.74673(13) 0.42016(17) -0.06069(12) 0.0164(4) Uani 1 1 d .
C37 C 0.78831(16) 0.3691(2) -0.09442(14) 0.0244(5) Uani 1 1 d .
H37 H 0.7578 0.3350 -0.1351 0.029 Uiso 1 1 calc R
C38 C 0.87402(17) 0.3678(2) -0.06898(16) 0.0323(6) Uani 1 1 d .
H38 H 0.9021 0.3328 -0.0921 0.039 Uiso 1 1 calc R
C39 C 0.91862(16) 0.4175(2) -0.00987(16) 0.0315(6) Uani 1 1 d .
H39 H 0.9774 0.4153 0.0080 0.038 Uiso 1 1 calc R
C40 C 0.87819(16) 0.4703(2) 0.02354(16) 0.0312(6) Uani 1 1 d .
H40 H 0.9092 0.5059 0.0634 0.037 Uiso 1 1 calc R
C41 C 0.79218(15) 0.47115(19) -0.00132(13) 0.0228(5) Uani 1 1 d .
H41 H 0.7643 0.5063 0.0220 0.027 Uiso 1 1 calc R
C100 C 0.2628(2) 0.3793(2) 0.22004(17) 0.0350(7) Uani 1 1 d .
C101 C 0.2660(2) 0.3109(3) 0.2757(2) 0.0468(8) Uani 1 1 d .
H10C H 0.3187 0.3192 0.3143 0.070 Uiso 1 1 calc R
H10D H 0.2612 0.2433 0.2594 0.070 Uiso 1 1 calc R
H10E H 0.2201 0.3254 0.2899 0.070 Uiso 1 1 calc R
C102 C 0.1868(3) 0.3782(3) 0.15710(19) 0.0490(9) Uani 1 1 d .
H10F H 0.1923 0.4263 0.1251 0.074 Uiso 1 1 calc R
H10G H 0.1388 0.3947 0.1680 0.074 Uiso 1 1 calc R
H10H H 0.1793 0.3128 0.1368 0.074 Uiso 1 1 calc R
C105 C 0.83699(19) 0.2166(2) 1.06578(17) 0.0366(6) Uani 1 1 d .
H10I H 0.7810 0.2415 1.0555 0.055 Uiso 1 1 calc R
H10J H 0.8738 0.2711 1.0668 0.055 Uiso 1 1 calc R
H10K H 0.8571 0.1840 1.1100 0.055 Uiso 1 1 calc R
C106 C 0.83556(18) 0.1453(2) 1.01257(16) 0.0333(6) Uani 1 1 d .
C107 C 0.9167(2) 0.1000(4) 1.0208(2) 0.0604(12) Uani 1 1 d .
H10L H 0.9087 0.0546 0.9834 0.091 Uiso 1 1 calc R
H10M H 0.9389 0.0643 1.0638 0.091 Uiso 1 1 calc R
H10N H 0.9557 0.1514 1.0207 0.091 Uiso 1 1 calc R
O1 O 0.87856(12) 0.88520(15) -0.08065(11) 0.0307(4) Uani 1 1 d .
O2 O 0.32042(17) 0.43268(18) 0.22691(14) 0.0474(6) Uani 1 1 d .
O3 O 0.77214(14) 0.12343(19) 0.96613(12) 0.0446(6) Uani 1 1 d .
F1 F 0.43658(15) 0.06573(17) 0.19792(11) 0.0530(5) Uani 1 1 d .
F2 F 0.37781(17) 0.0851(2) 0.27157(14) 0.0768(9) Uani 1 1 d .
F3 F 0.54358(15) 0.1618(2) 0.26324(14) 0.0647(7) Uani 1 1 d .
F4 F 0.41495(17) 0.21671(18) 0.22706(16) 0.0745(8) Uani 1 1 d .
F5 F 0.48425(17) 0.1816(2) 0.33724(12) 0.0708(8) Uani 1 1 d .
F6 F 0.5080(2) 0.02849(19) 0.30777(15) 0.0948(12) Uani 1 1 d .
P1 P 0.60104(3) 0.27985(4) 0.09537(3) 0.01289(10) Uani 1 1 d .
P2 P 0.51048(3) 0.44331(4) 0.13405(3) 0.01280(10) Uani 1 1 d .
P3 P 0.63542(3) 0.41593(4) -0.08746(3) 0.01322(10) Uani 1 1 d .
P4 P 0.46274(5) 0.12096(6) 0.27003(4) 0.03144(16) Uani 1 1 d .
Au1 Au 0.605573(5) 0.364594(6) 0.003555(4) 0.01379(2) Uani 1 1 d .
Au2 Au 0.566109(5) 0.543477(6) 0.076603(4) 0.01315(2) Uani 1 1 d .

loop_
_atom_site_aniso_label
_atom_site_aniso_U_11
_atom_site_aniso_U_22
_atom_site_aniso_U_33
_atom_site_aniso_U_23
_atom_site_aniso_U_13
_atom_site_aniso_U_12
C1 0.0175(9) 0.0189(11) 0.0146(10) -0.0020(9) 0.0055(8) -0.0018(8)
C2 0.0195(10) 0.0177(11) 0.0137(10) -0.0030(8) 0.0054(8) -0.0020(8)
C3 0.0206(10) 0.0152(11) 0.0167(10) -0.0042(8) 0.0081(8) -0.0059(8)
C4 0.0216(10) 0.0203(12) 0.0199(11) -0.0001(9) 0.0074(9) -0.0030(8)
C5 0.0189(10) 0.0264(13) 0.0267(13) -0.0015(10) 0.0093(9) -0.0029(9)
C6 0.0265(11) 0.0206(12) 0.0258(13) -0.0023(10) 0.0163(10) -0.0065(9)
C7 0.0267(12) 0.0223(12) 0.0237(12) 0.0052(10) 0.0105(10) -0.0037(9)
C8 0.0198(10) 0.0213(12) 0.0230(12) 0.0017(9) 0.0088(9) -0.0032(8)
C9 0.0446(17) 0.0385(17) 0.0350(16) 0.0075(13) 0.0242(13) -0.0090(13)
C10 0.0155(9) 0.0143(10) 0.0128(10) -0.0006(8) 0.0065(7) -0.0003(7)
C11 0.0148(9) 0.0162(10) 0.0133(10) -0.0004(8) 0.0068(7) 0.0006(7)
C12 0.0158(9) 0.0134(10) 0.0132(10) 0.0000(8) 0.0021(7) 0.0013(7)
C13 0.0193(10) 0.0190(11) 0.0144(10) 0.0006(8) 0.0046(8) 0.0028(8)
C14 0.0238(11) 0.0200(12) 0.0191(11) -0.0034(9) 0.0031(9) 0.0059(9)
C15 0.0273(12) 0.0155(12) 0.0258(13) -0.0009(10) 0.0032(10) 0.0024(9)
C16 0.0286(12) 0.0186(12) 0.0287(13) 0.0049(10) 0.0089(10) -0.0013(9)
C17 0.0228(10) 0.0191(12) 0.0191(11) 0.0019(9) 0.0086(9) 0.0003(8)
C18 0.0162(9) 0.0184(11) 0.0147(10) -0.0021(8) 0.0038(8) 0.0013(8)
C19 0.0263(12) 0.0254(13) 0.0166(11) 0.0028(10) 0.0028(9) 0.0020(9)
C20 0.0376(15) 0.0320(15) 0.0173(12) 0.0002(11) -0.0011(10) 0.0079(11)
C21 0.0270(13) 0.0441(18) 0.0265(14) -0.0109(13) -0.0065(10) 0.0042(12)
C22 0.0211(12) 0.0475(19) 0.0356(16) -0.0116(14) 0.0045(11) -0.0079(11)
C23 0.0214(11) 0.0287(14) 0.0247(13) -0.0045(10) 0.0075(9) -0.0044(9)
C24 0.0189(9) 0.0157(10) 0.0113(10) -0.0003(8) 0.0044(7) 0.0006(8)
C25 0.0242(11) 0.0256(13) 0.0159(11) 0.0027(10) 0.0061(9) -0.0029(9)
C26 0.0332(13) 0.0358(15) 0.0155(12) 0.0072(11) 0.0081(10) -0.0015(11)
C27 0.0344(14) 0.0406(17) 0.0140(12) -0.0019(11) 0.0020(10) -0.0045(12)
C28 0.0267(12) 0.0377(16) 0.0194(12) -0.0056(11) 0.0023(10) -0.0098(11)
C29 0.0231(11) 0.0230(12) 0.0188(11) -0.0018(10) 0.0059(9) -0.0057(9)
C30 0.0175(9) 0.0180(11) 0.0160(10) -0.0026(8) 0.0067(8) -0.0007(8)
C31 0.0310(12) 0.0199(12) 0.0178(11) -0.0013(9) 0.0086(9) 0.0003(9)
C32 0.0383(14) 0.0327(15) 0.0164(12) -0.0044(11) 0.0081(10) 0.0014(11)
C33 0.0308(13) 0.0321(15) 0.0263(14) -0.0151(11) 0.0108(10) -0.0080(10)
C34 0.0462(16) 0.0187(13) 0.0340(15) -0.0098(11) 0.0210(13) -0.0108(11)
C35 0.0386(14) 0.0195(12) 0.0211(12) -0.0011(10) 0.0149(10) -0.0046(10)
C36 0.0153(9) 0.0149(10) 0.0212(11) 0.0020(9) 0.0096(8) 0.0007(7)
C37 0.0236(11) 0.0286(13) 0.0260(13) -0.0026(10) 0.0152(10) 0.0014(9)
C38 0.0261(13) 0.0361(16) 0.0430(17) 0.0040(13) 0.0226(12) 0.0064(11)
C39 0.0177(11) 0.0287(14) 0.0483(18) 0.0048(13) 0.0129(11) -0.0011(10)
C40 0.0215(12) 0.0272(14) 0.0378(16) -0.0022(12) 0.0035(10) -0.0041(10)
C41 0.0209(11) 0.0228(12) 0.0238(12) -0.0023(10) 0.0074(9) -0.0003(9)
C100 0.0550(18) 0.0253(15) 0.0414(17) -0.0038(12) 0.0370(15) -0.0052(12)
C101 0.0507(19) 0.046(2) 0.052(2) 0.0121(17) 0.0297(17) -0.0069(15)
C102 0.077(3) 0.0378(19) 0.0389(19) 0.0003(15) 0.0300(18) -0.0126(17)
C105 0.0364(15) 0.0337(16) 0.0383(17) -0.0012(13) 0.0127(12) -0.0027(12)
C106 0.0302(13) 0.0361(16) 0.0341(16) 0.0019(13) 0.0129(11) -0.0019(11)
C107 0.0306(16) 0.076(3) 0.068(3) -0.028(2) 0.0123(16) 0.0055(17)
O1 0.0285(9) 0.0353(11) 0.0353(11) 0.0047(9) 0.0199(8) -0.0069(8)
O2 0.0644(16) 0.0407(13) 0.0580(16) -0.0087(12) 0.0467(14) -0.0183(11)
O3 0.0305(11) 0.0597(16) 0.0401(13) -0.0076(11) 0.0096(9) -0.0059(10)
F1 0.0659(14) 0.0488(13) 0.0452(12) -0.0077(10) 0.0223(10) 0.0005(10)
F2 0.0718(17) 0.101(2) 0.0709(17) -0.0214(16) 0.0418(14) -0.0532(16)
F3 0.0551(14) 0.0782(17) 0.0757(17) -0.0072(14) 0.0417(13) -0.0152(12)
F4 0.0676(17) 0.0426(13) 0.097(2) -0.0068(14) 0.0137(14) -0.0021(12)
F5 0.0910(19) 0.0886(19) 0.0544(14) -0.0404(14) 0.0518(14) -0.0507(15)
F6 0.127(3) 0.0435(15) 0.0647(18) 0.0189(13) -0.0180(17) -0.0011(15)
P1 0.0140(2) 0.0143(3) 0.0106(2) 0.0006(2) 0.00493(18) 0.00028(18)
P2 0.0138(2) 0.0137(3) 0.0112(2) 0.0002(2) 0.00517(18) -0.00053(18)
P3 0.0151(2) 0.0141(3) 0.0120(2) 0.0000(2) 0.00677(19) 0.00004(18)
P4 0.0422(4) 0.0284(4) 0.0321(4) -0.0041(3) 0.0236(3) -0.0101(3)
Au1 0.01563(4) 0.01519(4) 0.01207(4) 0.00157(3) 0.00698(3) 0.00058(3)
Au2 0.01411(4) 0.01375(4) 0.01226(4) 0.00048(3) 0.00581(3) -0.00142(3)

loop_
_atom_type_symbol
_atom_type_description
_atom_type_scat_dispersion_real
_atom_type_scat_dispersion_imag
_atom_type_scat_source
C C 0.0033 0.0016 'International Tables Vol C Tables 4.2.6.8 and 6.1.1.4'
H H 0.0000 0.0000 'International Tables Vol C Tables 4.2.6.8 and 6.1.1.4'
O O 0.0106 0.0060 'International Tables Vol C Tables 4.2.6.8 and 6.1.1.4'
F F 0.0171 0.0103 'International Tables Vol C Tables 4.2.6.8 and 6.1.1.4'
P P 0.1023 0.0942 'International Tables Vol C Tables 4.2.6.8 and 6.1.1.4'
Au Au -2.0133 8.8022 'International Tables Vol C Tables 4.2.6.8 and 6.1.1.4'

loop_
_geom_angle_atom_site_label_1
_geom_angle_atom_site_label_2
_geom_angle_atom_site_label_3
_geom_angle
_geom_angle_site_symmetry_1
_geom_angle_site_symmetry_3
C2 C1 Au2 174.1(2) . .
C1 C2 C3 174.5(2) . .
C8 C3 C4 118.2(2) . .
C8 C3 C2 120.5(2) . .
C4 C3 C2 121.2(2) . .
C5 C4 C3 120.4(2) . .
C5 C4 H4 119.8 . .
C3 C4 H4 119.8 . .
C4 C5 C6 120.5(2) . .
C4 C5 H5 119.8 . .
C6 C5 H5 119.8 . .
O1 C6 C7 123.7(2) . .
O1 C6 C5 115.9(2) . .
C7 C6 C5 120.4(2) . .
C6 C7 C8 119.0(2) . .
C6 C7 H7 120.5 . .
C8 C7 H7 120.5 . .
C7 C8 C3 121.5(2) . .
C7 C8 H8 119.2 . .
C3 C8 H8 119.2 . .
O1 C9 H9A 109.5 . .
O1 C9 H9B 109.5 . .
H9A C9 H9B 109.5 . .
O1 C9 H9C 109.5 . .
H9A C9 H9C 109.5 . .
H9B C9 H9C 109.5 . .
P1 C10 P2 112.17(11) . .
P1 C10 H10A 109.2 . .
P2 C10 H10A 109.2 . .
P1 C10 H10B 109.2 . .
P2 C10 H10B 109.2 . .
H10A C10 H10B 107.9 . .
P3 C11 P2 112.98(11) 3_665 .
P3 C11 H11A 109.0 3_665 .
P2 C11 H11A 109.0 . .
P3 C11 H11B 109.0 3_665 .
P2 C11 H11B 109.0 . .
H11A C11 H11B 107.8 . .
C17 C12 C13 119.5(2) . .
C17 C12 P1 122.71(18) . .
C13 C12 P1 117.64(17) . .
C14 C13 C12 120.3(2) . .
C14 C13 H13 119.8 . .
C12 C13 H13 119.8 . .
C13 C14 C15 120.0(2) . .
C13 C14 H14 120.0 . .
C15 C14 H14 120.0 . .
C16 C15 C14 119.6(2) . .
C16 C15 H15 120.2 . .
C14 C15 H15 120.2 . .
C17 C16 C15 121.1(2) . .
C17 C16 H16 119.4 . .
C15 C16 H16 119.4 . .
C16 C17 C12 119.5(2) . .
C16 C17 H17 120.3 . .
C12 C17 H17 120.3 . .
C23 C18 C19 120.0(2) . .
C23 C18 P1 120.36(19) . .
C19 C18 P1 119.56(18) . .
C20 C19 C18 120.0(3) . .
C20 C19 H19 120.0 . .
C18 C19 H19 120.0 . .
C21 C20 C19 119.8(3) . .
C21 C20 H20 120.1 . .
C19 C20 H20 120.1 . .
C22 C21 C20 120.6(2) . .
C22 C21 H21 119.7 . .
C20 C21 H21 119.7 . .
C21 C22 C23 120.0(3) . .
C21 C22 H22 120.0 . .
C23 C22 H22 120.0 . .
C18 C23 C22 119.6(3) . .
C18 C23 H23 120.2 . .
C22 C23 H23 120.2 . .
C29 C24 C25 119.6(2) . .
C29 C24 P2 120.02(18) . .
C25 C24 P2 120.19(18) . .
C26 C25 C24 119.9(2) . .
C26 C25 H25 120.1 . .
C24 C25 H25 120.1 . .
C25 C26 C27 120.0(2) . .
C25 C26 H26 120.0 . .
C27 C26 H26 120.0 . .
C28 C27 C26 120.3(2) . .
C28 C27 H27 119.8 . .
C26 C27 H27 119.8 . .
C27 C28 C29 119.9(2) . .
C27 C28 H28 120.1 . .
C29 C28 H28 120.1 . .
C28 C29 C24 120.3(2) . .
C28 C29 H29 119.9 . .
C24 C29 H29 119.9 . .
C35 C30 C31 119.7(2) . .
C35 C30 P3 118.35(19) . .
C31 C30 P3 121.95(19) . .
C32 C31 C30 119.6(2) . .
C32 C31 H31 120.2 . .
C30 C31 H31 120.2 . .
C33 C32 C31 120.5(3) . .
C33 C32 H32 119.7 . .
C31 C32 H32 119.7 . .
C34 C33 C32 119.9(2) . .
C34 C33 H33 120.0 . .
C32 C33 H33 120.0 . .
C33 C34 C35 120.3(3) . .
C33 C34 H34 119.9 . .
C35 C34 H34 119.9 . .
C30 C35 C34 119.9(2) . .
C30 C35 H35 120.1 . .
C34 C35 H35 120.1 . .
C37 C36 C41 119.5(2) . .
C37 C36 P3 122.22(19) . .
C41 C36 P3 118.17(17) . .
C38 C37 C36 120.3(3) . .
C38 C37 H37 119.8 . .
C36 C37 H37 119.8 . .
C39 C38 C37 120.0(2) . .
C39 C38 H38 120.0 . .
C37 C38 H38 120.0 . .
C38 C39 C40 120.4(2) . .
C38 C39 H39 119.8 . .
C40 C39 H39 119.8 . .
C39 C40 C41 119.9(3) . .
C39 C40 H40 120.0 . .
C41 C40 H40 120.0 . .
C40 C41 C36 119.9(2) . .
C40 C41 H41 120.1 . .
C36 C41 H41 120.1 . .
O2 C100 C102 122.2(3) . .
O2 C100 C101 120.4(3) . .
C102 C100 C101 117.5(3) . .
C100 C101 H10C 109.5 . .
C100 C101 H10D 109.5 . .
H10C C101 H10D 109.5 . .
C100 C101 H10E 109.5 . .
H10C C101 H10E 109.5 . .
H10D C101 H10E 109.5 . .
C100 C102 H10F 109.5 . .
C100 C102 H10G 109.5 . .
H10F C102 H10G 109.5 . .
C100 C102 H10H 109.5 . .
H10F C102 H10H 109.5 . .
H10G C102 H10H 109.5 . .
C106 C105 H10I 109.5 . .
C106 C105 H10J 109.5 . .
H10I C105 H10J 109.5 . .
C106 C105 H10K 109.5 . .
H10I C105 H10K 109.5 . .
H10J C105 H10K 109.5 . .
O3 C106 C105 122.0(3) . .
O3 C106 C107 121.7(3) . .
C105 C106 C107 116.3(3) . .
C106 C107 H10L 109.5 . .
C106 C107 H10M 109.5 . .
H10L C107 H10M 109.5 . .
C106 C107 H10N 109.5 . .
H10L C107 H10N 109.5 . .
H10M C107 H10N 109.5 . .
C6 O1 C9 117.0(2) . .
C18 P1 C12 104.98(10) . .
C18 P1 C10 106.65(10) . .
C12 P1 C10 106.07(10) . .
C18 P1 Au1 113.96(8) . .
C12 P1 Au1 110.75(8) . .
C10 P1 Au1 113.75(7) . .
C24 P2 C11 107.48(10) . .
C24 P2 C10 104.36(10) . .
C11 P2 C10 101.43(10) . .
C24 P2 Au2 110.91(8) . .
C11 P2 Au2 116.30(7) . .
C10 P2 Au2 115.25(7) . .
C30 P3 C36 107.92(10) . .
C30 P3 C11 107.65(11) . 3_665
C36 P3 C11 105.60(10) . 3_665
C30 P3 Au1 113.04(8) . .
C36 P3 Au1 107.87(8) . .
C11 P3 Au1 114.33(7) 3_665 .
F6 P4 F5 93.34(17) . .
F6 P4 F2 91.9(2) . .
F5 P4 F2 92.41(13) . .
F6 P4 F3 92.23(19) . .
F5 P4 F3 89.36(13) . .
F2 P4 F3 175.38(17) . .
F6 P4 F1 91.00(15) . .
F5 P4 F1 175.65(16) . .
F2 P4 F1 87.15(13) . .
F3 P4 F1 90.76(13) . .
F6 P4 F4 177.49(18) . .
F5 P4 F4 89.06(16) . .
F2 P4 F4 88.69(17) . .
F3 P4 F4 87.07(15) . .
F1 P4 F4 86.60(14) . .
P1 Au1 P3 164.27(2) . .
P1 Au1 Au2 109.413(13) . 3_665
P3 Au1 Au2 83.962(14) . 3_665
P1 Au1 Au2 83.157(14) . .
P3 Au1 Au2 110.430(15) . .
Au2 Au1 Au2 66.748(3) 3_665 .
C1 Au2 P2 169.70(7) . .
C1 Au2 Au1 96.24(7) . 3_665
P2 Au2 Au1 91.032(14) . 3_665
C1 Au2 Au1 92.59(7) . .
P2 Au2 Au1 91.216(14) . .
Au1 Au2 Au1 113.252(3) 3_665 .

loop_
_geom_bond_atom_site_label_1
_geom_bond_atom_site_label_2
_geom_bond_distance
_geom_bond_site_symmetry_2
C1 C2 1.213(3) .
C1 Au2 1.995(2) .
C2 C3 1.441(3) .
C3 C8 1.399(3) .
C3 C4 1.402(3) .
C4 C5 1.384(3) .
C4 H4 0.9500 .
C5 C6 1.388(4) .
C5 H5 0.9500 .
C6 O1 1.367(3) .
C6 C7 1.386(4) .
C7 C8 1.394(3) .
C7 H7 0.9500 .
C8 H8 0.9500 .
C9 O1 1.432(4) .
C9 H9A 0.9800 .
C9 H9B 0.9800 .
C9 H9C 0.9800 .
C10 P1 1.814(2) .
C10 P2 1.839(2) .
C10 H10A 0.9900 .
C10 H10B 0.9900 .
C11 P3 1.821(2) 3_665
C11 P2 1.828(2) .
C11 H11A 0.9900 .
C11 H11B 0.9900 .
C12 C17 1.396(3) .
C12 C13 1.398(3) .
C12 P1 1.813(2) .
C13 C14 1.385(3) .
C13 H13 0.9500 .
C14 C15 1.388(4) .
C14 H14 0.9500 .
C15 C16 1.388(4) .
C15 H15 0.9500 .
C16 C17 1.379(4) .
C16 H16 0.9500 .
C17 H17 0.9500 .
C18 C23 1.392(3) .
C18 C19 1.394(3) .
C18 P1 1.806(2) .
C19 C20 1.386(4) .
C19 H19 0.9500 .
C20 C21 1.385(5) .
C20 H20 0.9500 .
C21 C22 1.382(5) .
C21 H21 0.9500 .
C22 C23 1.394(4) .
C22 H22 0.9500 .
C23 H23 0.9500 .
C24 C29 1.391(3) .
C24 C25 1.393(3) .
C24 P2 1.810(2) .
C25 C26 1.386(3) .
C25 H25 0.9500 .
C26 C27 1.389(4) .
C26 H26 0.9500 .
C27 C28 1.379(4) .
C27 H27 0.9500 .
C28 C29 1.386(4) .
C28 H28 0.9500 .
C29 H29 0.9500 .
C30 C35 1.391(3) .
C30 C31 1.392(3) .
C30 P3 1.807(2) .
C31 C32 1.387(4) .
C31 H31 0.9500 .
C32 C33 1.383(4) .
C32 H32 0.9500 .
C33 C34 1.375(4) .
C33 H33 0.9500 .
C34 C35 1.392(4) .
C34 H34 0.9500 .
C35 H35 0.9500 .
C36 C37 1.392(3) .
C36 C41 1.399(3) .
C36 P3 1.808(2) .
C37 C38 1.385(4) .
C37 H37 0.9500 .
C38 C39 1.382(4) .
C38 H38 0.9500 .
C39 C40 1.385(4) .
C39 H39 0.9500 .
C40 C41 1.391(3) .
C40 H40 0.9500 .
C41 H41 0.9500 .
C100 O2 1.207(4) .
C100 C102 1.485(5) .
C100 C101 1.498(4) .
C101 H10C 0.9800 .
C101 H10D 0.9800 .
C101 H10E 0.9800 .
C102 H10F 0.9800 .
C102 H10G 0.9800 .
C102 H10H 0.9800 .
C105 C106 1.491(4) .
C105 H10I 0.9800 .
C105 H10J 0.9800 .
C105 H10K 0.9800 .
C106 O3 1.209(4) .
C106 C107 1.496(5) .
C107 H10L 0.9800 .
C107 H10M 0.9800 .
C107 H10N 0.9800 .
F1 P4 1.617(2) .
F2 P4 1.577(2) .
F3 P4 1.578(2) .
F4 P4 1.633(3) .
F5 P4 1.575(2) .
F6 P4 1.545(3) .
P1 Au1 2.3066(5) .
P2 Au2 2.2903(5) .
P3 C11 1.821(2) 3_665
P3 Au1 2.3088(5) .
Au1 Au2 3.09722(12) 3_665
Au1 Au2 3.11742(12) .
Au2 Au1 3.09712(12) 3_665
